data_8101071
loop_
_publ_author_name
'Ries, A.'
'Sander, J.'
'Hegetschweiler, K.'

_publ_section_title
;
Crystal structure of 2,3-O-ethandiyl-5,6-O-ditosyl-L-ascorbic acid, 
C~22~H~22~O~10~S~2~
;
_journal_issue 4
_journal_name_full 'Zeitschrift f\"ur Kristallographie - New Crystal Structures'
_journal_page_first 579
_journal_page_last 580
_journal_volume 216
_journal_year 2001
_chemical_formula_structural 'C22 H22 O10 S2'
_chemical_formula_sum 'C22 H22 O10 S2'
_chemical_formula_weight 509.51
_space_group_IT_number 4
_symmetry_cell_setting monoclinic
_symmetry_space_group_name_Hall 'P 2yb'
_symmetry_space_group_name_H-M 'P 1 21 1'
_cell_angle_alpha 90.00
_cell_angle_beta 91.27(3)
_cell_angle_gamma 90.00
_cell_formula_units_Z 2
_cell_length_a 10.686(2)
_cell_length_b 8.357(2)
_cell_length_c 12.738(3)
_cell_measurement_temperature 293(2)
_cell_volume 1137.3(4)
_diffrn_ambient_temperature 293(2)
_exptl_crystal_density_diffrn 1.488
_cod_depositor_comments
;
 Correcting the _chemical_formula_sum and _chemical_formula_structural data
 item values by changing them from 'C22 H21 O10 S2' to 'C22 H22 O10 S2' after
 consulting the original publication.

 Antanas Vaitkus,
 2017-09-11
;
_cod_original_sg_symbol_H-M 'P 21'
_cod_database_code 8101071

loop_
_symmetry_equiv_pos_as_xyz
'x, y, z'
'-x, y+1/2, -z'

loop_
_atom_site_label
_atom_site_type_symbol
_atom_site_fract_x
_atom_site_fract_y
_atom_site_fract_z
_atom_site_U_iso_or_equiv
_atom_site_adp_type
_atom_site_occupancy
_atom_site_symmetry_multiplicity
_atom_site_calc_flag
_atom_site_refinement_flags
_atom_site_disorder_assembly
_atom_site_disorder_group
S1 S 0.16569(8) 0.42504(18) 0.75116(7) 0.0664(3) Uani 1 2 d . . .
S2 S 0.67454(9) 0.37549(18) 0.79727(6) 0.0771(4) Uani 1 2 d . . .
O1 O 0.8970(2) 0.5286(3) 0.5185(2) 0.0536(6) Uani 1 2 d . . .
O2 O 0.7145(2) 0.2680(3) 0.52307(19) 0.0476(6) Uani 1 2 d . . .
O3 O 0.58024(19) 0.6592(3) 0.55420(17) 0.0422(5) Uani 1 2 d . . .
C11S C 0.1469(3) 0.4078(5) 0.8866(2) 0.0445(7) Uani 1 2 d . . .
O5 O 0.57331(19) 0.4866(3) 0.74149(16) 0.0451(5) Uani 1 2 d . . .
C5 C 0.5017(2) 0.4310(4) 0.6508(2) 0.0359(6) Uani 1 2 d . . .
H5 H 0.4991 0.3138 0.6512 0.043 Uiso 1 2 calc R . .
O6 O 0.3133(2) 0.4094(4) 0.74568(18) 0.0599(7) Uani 1 2 d . . .
C2 C 0.6897(3) 0.4249(4) 0.5326(2) 0.0374(6) Uani 1 2 d . . .
C14S C 0.1050(4) 0.3897(5) 1.1003(3) 0.0582(9) Uani 1 2 d . . .
C21S C 0.6415(3) 0.4029(5) 0.9308(2) 0.0514(8) Uani 1 2 d . . .
O22S O 0.7933(2) 0.4398(10) 0.7785(2) 0.151(3) Uani 1 2 d . . .
C6 C 0.3713(3) 0.4951(4) 0.6609(2) 0.0429(7) Uani 1 2 d . . .
H6A H 0.3737 0.6087 0.6762 0.051 Uiso 1 2 calc R . .
H6B H 0.3239 0.4791 0.5959 0.051 Uiso 1 2 calc R . .
C1 C 0.7716(3) 0.5430(4) 0.5317(2) 0.0412(7) Uani 1 2 d . . .
C3 C 0.7067(3) 0.6928(4) 0.5469(2) 0.0437(7) Uani 1 2 d . . .
C16S C 0.2242(3) 0.4885(6) 0.9566(3) 0.0604(9) Uani 1 2 d . . .
H16S H 0.2903 0.5497 0.9324 0.072 Uiso 1 2 calc R . .
C13S C 0.0285(3) 0.3083(6) 1.0286(3) 0.0624(10) Uani 1 2 d . . .
H13S H -0.0375 0.2470 1.0528 0.075 Uiso 1 2 calc R . .
O21S O 0.6493(5) 0.2158(5) 0.7665(2) 0.133(2) Uani 1 2 d . . .
C12S C 0.0490(3) 0.3168(5) 0.9223(3) 0.0543(9) Uani 1 2 d . . .
H12S H -0.0028 0.2617 0.8750 0.065 Uiso 1 2 calc R . .
C24S C 0.6029(5) 0.4266(5) 1.1444(3) 0.0672(11) Uani 1 2 d . . .
C4 C 0.5608(3) 0.4880(4) 0.5494(2) 0.0368(6) Uani 1 2 d . . .
H4 H 0.5062 0.4613 0.4891 0.044 Uiso 1 2 calc R . .
C26S C 0.7231(4) 0.4905(6) 0.9925(3) 0.0655(10) Uani 1 2 d . . .
H26S H 0.7913 0.5413 0.9630 0.079 Uiso 1 2 calc R . .
C22S C 0.5419(4) 0.3250(6) 0.9735(3) 0.0637(10) Uani 1 2 d . . .
H22S H 0.4880 0.2636 0.9317 0.076 Uiso 1 2 calc R . .
C25S C 0.7026(5) 0.5026(6) 1.0991(3) 0.0758(13) Uani 1 2 d . . .
H25S H 0.7572 0.5630 1.1410 0.091 Uiso 1 2 calc R . .
O11S O 0.1086(4) 0.2914(8) 0.7001(3) 0.1177(19) Uani 1 2 d . . .
C12 C 0.8494(3) 0.2429(5) 0.5347(3) 0.0551(9) Uani 1 2 d . . .
H12A H 0.8707 0.1388 0.5066 0.066 Uiso 1 2 calc R . .
H12B H 0.8729 0.2439 0.6087 0.066 Uiso 1 2 calc R . .
C11 C 0.9218(3) 0.3701(5) 0.4786(3) 0.0598(10) Uani 1 2 d . . .
H11A H 1.0106 0.3477 0.4864 0.072 Uiso 1 2 calc R . .
H11B H 0.9000 0.3667 0.4043 0.072 Uiso 1 2 calc R . .
C23S C 0.5232(4) 0.3397(6) 1.0807(3) 0.0707(11) Uani 1 2 d . . .
H23S H 0.4547 0.2893 1.1100 0.085 Uiso 1 2 calc R . .
C15S C 0.2028(4) 0.4777(6) 1.0626(3) 0.0634(10) Uani 1 2 d . . .
H15S H 0.2557 0.5312 1.1097 0.076 Uiso 1 2 calc R . .
C17S C 0.0827(6) 0.3824(10) 1.2173(3) 0.103(2) Uani 1 2 d . . .
H17A H 0.0117 0.3154 1.2302 0.155 Uiso 1 2 calc R . .
H17B H 0.0670 0.4882 1.2432 0.155 Uiso 1 2 calc R . .
H17C H 0.1553 0.3389 1.2527 0.155 Uiso 1 2 calc R . .
C27S C 0.5812(8) 0.4419(7) 1.2608(3) 0.117(2) Uani 1 2 d . . .
H27A H 0.6466 0.5056 1.2925 0.175 Uiso 1 2 calc R . .
H27B H 0.5814 0.3375 1.2923 0.175 Uiso 1 2 calc R . .
H27C H 0.5018 0.4924 1.2716 0.175 Uiso 1 2 calc R . .
O4 O 0.7429(3) 0.8289(3) 0.5509(2) 0.0598(7) Uani 1 2 d . . .
O12S O 0.1322(3) 0.5789(7) 0.7152(3) 0.1148(18) Uani 1 2 d . . .

loop_
_atom_site_aniso_label
_atom_site_aniso_U_11
_atom_site_aniso_U_22
_atom_site_aniso_U_33
_atom_site_aniso_U_23
_atom_site_aniso_U_13
_atom_site_aniso_U_12
S1 0.0385(4) 0.1183(9) 0.0426(4) 0.0147(6) 0.0040(3) 0.0065(5)
S2 0.0601(5) 0.1376(12) 0.0334(4) 0.0022(6) -0.0058(4) 0.0477(7)
O1 0.0336(11) 0.0666(17) 0.0608(14) 0.0036(13) 0.0046(10) -0.0060(11)
O2 0.0397(12) 0.0490(13) 0.0541(13) -0.0105(11) 0.0034(10) 0.0012(10)
O3 0.0401(10) 0.0416(11) 0.0448(11) 0.0070(9) -0.0014(8) 0.0012(10)
C11S 0.0347(14) 0.0572(19) 0.0416(14) 0.0010(16) 0.0024(11) 0.0025(15)
O5 0.0455(11) 0.0555(13) 0.0339(10) -0.0022(10) -0.0079(8) 0.0044(11)
C5 0.0348(13) 0.0398(15) 0.0329(12) -0.0010(12) -0.0035(10) 0.0010(12)
O6 0.0410(11) 0.0883(19) 0.0507(12) 0.0279(14) 0.0115(9) 0.0100(13)
C2 0.0361(14) 0.0457(16) 0.0303(12) -0.0058(13) 0.0007(10) 0.0005(13)
C14S 0.063(2) 0.068(2) 0.0435(17) 0.0043(18) 0.0039(15) 0.0039(19)
C21S 0.0510(17) 0.069(2) 0.0336(13) 0.0030(17) -0.0060(12) 0.0113(18)
O22S 0.0409(13) 0.361(9) 0.0519(15) 0.026(4) -0.0002(11) 0.022(3)
C6 0.0382(14) 0.0490(17) 0.0414(15) 0.0080(15) 0.0011(12) 0.0020(14)
C1 0.0369(15) 0.0534(18) 0.0334(14) 0.0036(14) 0.0011(11) -0.0016(14)
C3 0.0434(17) 0.052(2) 0.0362(15) 0.0073(14) -0.0017(12) -0.0030(14)
C16S 0.0510(18) 0.068(2) 0.062(2) 0.003(2) 0.0018(15) -0.0197(18)
C13S 0.053(2) 0.078(3) 0.056(2) 0.007(2) 0.0120(16) -0.014(2)
O21S 0.232(5) 0.116(3) 0.0490(17) -0.0236(19) -0.039(2) 0.124(4)
C12S 0.0411(16) 0.072(2) 0.0503(18) -0.0022(18) 0.0000(13) -0.0114(17)
C24S 0.117(3) 0.0482(19) 0.0367(16) 0.0045(17) 0.0026(18) 0.017(2)
C4 0.0340(13) 0.0430(15) 0.0333(13) 0.0010(13) -0.0025(10) -0.0020(13)
C26S 0.066(2) 0.077(3) 0.053(2) 0.012(2) -0.0063(17) -0.013(2)
C22S 0.064(2) 0.076(3) 0.051(2) -0.0062(19) -0.0053(16) -0.004(2)
C25S 0.106(3) 0.069(3) 0.051(2) -0.001(2) -0.024(2) -0.010(3)
O11S 0.084(2) 0.220(6) 0.0483(15) -0.033(3) -0.0008(15) -0.052(3)
C12 0.0418(18) 0.060(2) 0.063(2) -0.0109(18) 0.0011(15) 0.0104(16)
C11 0.0425(17) 0.080(3) 0.0576(19) -0.007(2) 0.0107(15) 0.0068(18)
C23S 0.079(3) 0.072(3) 0.062(2) 0.015(2) 0.019(2) 0.001(2)
C15S 0.067(2) 0.070(2) 0.052(2) -0.0129(19) -0.0099(16) -0.012(2)
C17S 0.126(4) 0.138(6) 0.047(2) 0.002(3) 0.009(2) 0.000(4)
C27S 0.233(8) 0.074(3) 0.044(2) 0.002(2) 0.018(3) 0.028(4)
O4 0.0628(15) 0.0460(15) 0.0704(16) 0.0065(13) -0.0033(13) -0.0123(13)
O12S 0.070(2) 0.181(4) 0.094(3) 0.081(3) 0.0302(18) 0.063(3)

loop_
_geom_bond_atom_site_label_1
_geom_bond_atom_site_label_2
_geom_bond_distance
_geom_bond_site_symmetry_2
_geom_bond_publ_flag
S1 O12S 1.408(5) . ?
S1 O11S 1.423(5) . ?
S1 O6 1.586(2) . ?
S1 C11S 1.748(3) . ?
S2 O22S 1.403(4) . ?
S2 O21S 1.415(5) . ?
S2 O5 1.582(2) . ?
S2 C21S 1.760(3) . ?
O1 C1 1.360(4) . ?
O1 C11 1.445(5) . ?
O2 C2 1.343(4) . ?
O2 C12 1.461(4) . ?
O3 C3 1.386(4) . ?
O3 C4 1.446(4) . ?
C11S C16S 1.378(5) . ?
C11S C12S 1.379(5) . ?
O5 C5 1.449(3) . ?
C5 C6 1.501(4) . ?
C5 C4 1.526(4) . ?
O6 C6 1.446(4) . ?
C2 C1 1.319(5) . ?
C2 C4 1.495(4) . ?
C14S C15S 1.373(6) . ?
C14S C13S 1.390(5) . ?
C14S C17S 1.516(5) . ?
C21S C22S 1.371(6) . ?
C21S C26S 1.372(6) . ?
C1 C3 1.446(5) . ?
C3 O4 1.202(4) . ?
C16S C15S 1.378(6) . ?
C13S C12S 1.379(5) . ?
C24S C23S 1.372(6) . ?
C24S C25S 1.378(7) . ?
C24S C27S 1.512(5) . ?
C26S C25S 1.384(6) . ?
C22S C23S 1.389(6) . ?
C12 C11 1.504(6) . ?

loop_
_cod_related_entry_id
_cod_related_entry_database
_cod_related_entry_code
1 ChemSpider 21183618
